data_7710318
loop_
_publ_author_name
'Bhar, Kishalay'
'Guo, Wenbin'
'Gonidec, Mathieu'
'Nikhil Raj M, Venkata'
'Bhatt, Surabhi'
'Perdih, Franc'
'Guionneau, Philippe'
'Chastanet, Guillaume'
'Sharma, Anuj K.'

_publ_section_title
;
 High temperature spin crossover behaviour of mononuclear
 bis-(thiocyanato)iron(II) complexes with judiciously designed bidentate
 N-donor Schiff bases with varying substituents.
;
_journal_issue 24
_journal_name_full 'Dalton transactions (Cambridge, England : 2003)'
_journal_page_first 9302
_journal_page_last 9313
_journal_paper_doi 10.1039/d2dt00416j
_journal_volume 51
_journal_year 2022
_chemical_formula_moiety '2(C38 H26 Br2 Fe N6 S2)'
_chemical_formula_sum 'C76 H52 Br4 Fe2 N12 S4'
_chemical_formula_weight 1692.87
_space_group_crystal_system tetragonal
_space_group_IT_number 92
_space_group_name_Hall 'P 4abw 2nw'
_space_group_name_H-M_alt 'P 41 21 2'
_atom_sites_solution_hydrogens difmap
_audit_creation_date 2022-05-05
_audit_creation_method
;
Olex2 1.3
(compiled 2020.11.12 svn.r5f609507 for OlexSys, GUI svn.r6408)
;
_audit_update_record
;
2022-05-08 deposited with the CCDC.	2022-05-24 downloaded from the CCDC.
;
_cell_angle_alpha 90
_cell_angle_beta 90
_cell_angle_gamma 90
_cell_formula_units_Z 2
_cell_length_a 17.6816(11)
_cell_length_b 17.6816(11)
_cell_length_c 12.1451(11)
_cell_measurement_reflns_used 9864
_cell_measurement_temperature 250(2)
_cell_measurement_theta_max 27.53
_cell_measurement_theta_min 2.30
_cell_volume 3797.0(5)
_computing_cell_refinement 'SAINT v8.34A (Bruker, 2013)'
_computing_data_reduction 'SAINT v8.34A (Bruker, 2013)'
_computing_molecular_graphics 'Olex2 1.3 (Dolomanov et al., 2009)'
_computing_publication_material 'Olex2 1.3 (Dolomanov et al., 2009)'
_computing_structure_refinement 'SHELXL 2014/7 (Sheldrick, 2015)'
_computing_structure_solution 'ShelXS (Sheldrick, 2008)'
_diffrn_ambient_temperature 250.15
_diffrn_measured_fraction_theta_full 0.998
_diffrn_measured_fraction_theta_max 0.998
_diffrn_measurement_device_type 'Bruker APEX-II CCD'
_diffrn_measurement_method '\f and \w scans'
_diffrn_radiation_type MoK\a
_diffrn_radiation_wavelength 0.71073
_diffrn_reflns_av_R_equivalents 0.0668
_diffrn_reflns_av_unetI/netI 0.0333
_diffrn_reflns_Laue_measured_fraction_full 0.998
_diffrn_reflns_Laue_measured_fraction_max 0.998
_diffrn_reflns_limit_h_max 23
_diffrn_reflns_limit_h_min -23
_diffrn_reflns_limit_k_max 22
_diffrn_reflns_limit_k_min -22
_diffrn_reflns_limit_l_max 15
_diffrn_reflns_limit_l_min -15
_diffrn_reflns_number 87581
_diffrn_reflns_point_group_measured_fraction_full 0.999
_diffrn_reflns_point_group_measured_fraction_max 0.998
_diffrn_reflns_theta_full 25.242
_diffrn_reflns_theta_max 27.567
_diffrn_reflns_theta_min 1.629
_exptl_absorpt_coefficient_mu 2.647
_exptl_absorpt_correction_T_max 0.7456
_exptl_absorpt_correction_T_min 0.5228
_exptl_absorpt_correction_type multi-scan
_exptl_absorpt_process_details
;
SADABS-2012/1 (Bruker,2012) was used for absorption correction.
wR2(int) was 0.1172 before and 0.0661 after correction.
The Ratio of minimum to maximum transmission is 0.7012.
The \l/2 correction factor is 0.0015.
;
_exptl_crystal_colour black
_exptl_crystal_colour_primary black
_exptl_crystal_density_diffrn 1.481
_exptl_crystal_density_method 'not measured'
_exptl_crystal_description block
_exptl_crystal_F_000 1696
_exptl_crystal_size_max 0.24
_exptl_crystal_size_mid 0.1
_exptl_crystal_size_min 0.06
_refine_diff_density_max 0.418
_refine_diff_density_min -0.391
_refine_diff_density_rms 0.055
_refine_ls_abs_structure_details
;
 Refined as an inversion twin.
;
_refine_ls_abs_structure_Flack 0.033(14)
_refine_ls_extinction_method none
_refine_ls_goodness_of_fit_ref 1.047
_refine_ls_hydrogen_treatment noref
_refine_ls_matrix_type full
_refine_ls_number_parameters 223
_refine_ls_number_reflns 4391
_refine_ls_number_restraints 0
_refine_ls_restrained_S_all 1.047
_refine_ls_R_factor_all 0.0600
_refine_ls_R_factor_gt 0.0453
_refine_ls_shift/su_max 0.000
_refine_ls_shift/su_mean 0.000
_refine_ls_structure_factor_coef Fsqd
_refine_ls_weighting_details 'w=1/[\s^2^(Fo^2^)+(0.0221P)^2^+2.8640P] where P=(Fo^2^+2Fc^2^)/3'
_refine_ls_weighting_scheme calc
_refine_ls_wR_factor_gt 0.0715
_refine_ls_wR_factor_ref 0.0755
_reflns_Friedel_coverage 0.737
_reflns_Friedel_fraction_full 1.000
_reflns_Friedel_fraction_max 0.999
_reflns_number_gt 3645
_reflns_number_total 4391
_reflns_threshold_expression 'I > 2\s(I)'
_cod_data_source_file d2dt00416j2.cif
_cod_data_source_block 327250k_0ma
_cod_depositor_comments 'Adding full bibliography for 7710305--7710325.cif.'
_cod_original_cell_volume 3797.0(6)
_cod_database_code 7710318
_shelx_shelxl_version_number 2014/7
_shelx_space_group_comment
;
The symmetry employed for this shelxl refinement is uniquely defined
by the following loop, which should always be used as a source of
symmetry information in preference to the above space-group names.
They are only intended as comments.
;
_shelx_estimated_absorpt_t_max 0.857
_shelx_estimated_absorpt_t_min 0.569
_olex2_refinement_description
;
1. Twinned data refinement
 Scales: 0.967(14)
 0.033(14)
2. Others
 Fixed Uiso: H1(0.058) H2(0.073) H3(0.08) H4(0.067) H8(0.071) H9(0.092)
 H10(0.092) H11(0.09) H12(0.073) H14(0.059) H15(0.068) H17(0.075) H18(0.067)
 Fixed X: H1(0.483809) H2(0.446508) H3(0.318901) H4(0.232659) H8(0.16431)
 H9(0.03424) H10(-0.02872) H11(0.034439) H12(0.16503) H14(0.22854) H15(0.17599)
 H17(0.21594) H18(0.273629)
 Fixed Y: H1(0.42383) H2(0.439139) H3(0.44111) H4(0.430519) H8(0.31799)
 H9(0.32497) H10(0.42752) H11(0.52429) H12(0.52031) H14(0.29028) H15(0.26972)
 H17(0.484369) H18(0.50344)
 Fixed Z: Fe1(0.5) H1(0.725181) H2(0.902909) H3(0.944679) H4(0.80239)
 H8(0.67149) H9(0.688931) H10(0.620821) H11(0.54433) H12(0.52608) H14(0.41616)
 H15(0.24297) H17(0.165381) H18(0.3354)
;
_smtbx_masks_void_probe_radius 1.2
_smtbx_masks_void_truncation_radius 1.2
_olex2_submission_special_instructions 'No special instructions were received'

loop_
_space_group_symop_operation_xyz
'x, y, z'
'-y+1/2, x+1/2, z+1/4'
'-x, -y, z+1/2'
'y+1/2, -x+1/2, z+3/4'
'x+1/2, -y+1/2, -z+3/4'
'y, x, -z'
'-x+1/2, y+1/2, -z+1/4'
'-y, -x, -z+1/2'

loop_
_atom_site_label
_atom_site_type_symbol
_atom_site_fract_x
_atom_site_fract_y
_atom_site_fract_z
_atom_site_U_iso_or_equiv
_atom_site_adp_type
_atom_site_occupancy
_atom_site_site_symmetry_order
_atom_site_calc_flag
_atom_site_refinement_flags_posn
_atom_site_refinement_flags_adp
_atom_site_refinement_flags_occupancy
_atom_site_disorder_assembly
_atom_site_disorder_group
Br1 Br 0.14877(4) 0.35679(4) 0.04794(4) 0.0879(3) Uani 1 1 d . . . . .
Fe1 Fe 0.40673(3) 0.40673(3) 0.5000 0.02765(17) Uani 1 2 d S T P . .
S1 S 0.67016(7) 0.39574(8) 0.56922(14) 0.0686(4) Uani 1 1 d . . . . .
N1 N 0.38395(17) 0.41974(17) 0.6576(2) 0.0300(7) Uani 1 1 d . . . . .
N2 N 0.29616(16) 0.40775(17) 0.4933(2) 0.0263(6) Uani 1 1 d . . . . .
N3 N 0.51655(19) 0.4062(2) 0.5226(3) 0.0352(8) Uani 1 1 d . . . . .
C1 C 0.4332(2) 0.4266(2) 0.7396(3) 0.0360(9) Uani 1 1 d . . . . .
H1 H 0.4838 0.4238 0.7252 0.058 Uiso 1 1 d . U . . .
C2 C 0.4109(3) 0.4354(3) 0.8486(3) 0.0481(12) Uani 1 1 d . . . . .
H2 H 0.4465 0.4391 0.9029 0.073 Uiso 1 1 d . U . . .
C3 C 0.3352(3) 0.4366(3) 0.8734(3) 0.0531(13) Uani 1 1 d . . . . .
H3 H 0.3189 0.4411 0.9447 0.080 Uiso 1 1 d . U . . .
C4 C 0.2835(2) 0.4296(3) 0.7894(3) 0.0439(11) Uani 1 1 d . . . . .
H4 H 0.2327 0.4305 0.8024 0.067 Uiso 1 1 d . U . . .
C5 C 0.3097(2) 0.4216(2) 0.6820(3) 0.0309(9) Uani 1 1 d . . . . .
C6 C 0.2601(2) 0.4148(2) 0.5854(3) 0.0311(9) Uani 1 1 d . . . . .
C7 C 0.1771(2) 0.4179(2) 0.5967(3) 0.0336(9) Uani 1 1 d . . . . .
C8 C 0.1375(2) 0.3589(3) 0.6466(4) 0.0454(10) Uani 1 1 d . . . . .
H8 H 0.1643 0.3180 0.6715 0.071 Uiso 1 1 d . U . . .
C9 C 0.0600(3) 0.3624(3) 0.6556(4) 0.0584(14) Uani 1 1 d . . . . .
H9 H 0.0342 0.3250 0.6889 0.092 Uiso 1 1 d . U . . .
C10 C 0.0217(3) 0.4233(4) 0.6151(4) 0.0606(15) Uani 1 1 d . . . . .
H10 H -0.0287 0.4275 0.6208 0.092 Uiso 1 1 d . U . . .
C11 C 0.0597(3) 0.4823(3) 0.5671(4) 0.0597(14) Uani 1 1 d . . . . .
H11 H 0.0344 0.5243 0.5443 0.090 Uiso 1 1 d . U . . .
C12 C 0.1379(3) 0.4796(3) 0.5575(4) 0.0466(11) Uani 1 1 d . . . . .
H12 H 0.1650 0.5203 0.5261 0.073 Uiso 1 1 d . U . . .
C13 C 0.2557(2) 0.3975(2) 0.3913(3) 0.0299(9) Uani 1 1 d . . . . .
C14 C 0.2253(2) 0.3279(2) 0.3655(3) 0.0376(10) Uani 1 1 d . . . . .
H14 H 0.2285 0.2903 0.4162 0.059 Uiso 1 1 d . U . . .
C15 C 0.1935(3) 0.3157(2) 0.2631(4) 0.0437(10) Uani 1 1 d . . . . .
H15 H 0.1760 0.2697 0.2430 0.068 Uiso 1 1 d . U . . .
C16 C 0.1913(2) 0.3742(3) 0.1895(3) 0.0450(11) Uani 1 1 d . . . . .
C17 C 0.2190(3) 0.4447(3) 0.2151(4) 0.0495(12) Uani 1 1 d . . . . .
H17 H 0.2159 0.4844 0.1654 0.075 Uiso 1 1 d . U . . .
C18 C 0.2519(3) 0.4562(3) 0.3165(3) 0.0423(10) Uani 1 1 d . . . . .
H18 H 0.2736 0.5034 0.3354 0.067 Uiso 1 1 d . U . . .
C19 C 0.5801(2) 0.4014(2) 0.5404(3) 0.0352(9) Uani 1 1 d . . . . .

loop_
_atom_site_aniso_label
_atom_site_aniso_U_11
_atom_site_aniso_U_22
_atom_site_aniso_U_33
_atom_site_aniso_U_23
_atom_site_aniso_U_13
_atom_site_aniso_U_12
Br1 0.1069(5) 0.1130(6) 0.0437(3) 0.0138(3) -0.0359(3) -0.0423(4)
Fe1 0.0294(2) 0.0294(2) 0.0243(3) -0.0026(2) 0.0026(2) -0.0031(3)
S1 0.0383(7) 0.0608(9) 0.1068(12) -0.0104(8) -0.0162(7) 0.0045(6)
N1 0.0307(17) 0.0305(18) 0.0286(16) -0.0066(13) 0.0009(13) -0.0051(13)
N2 0.0281(16) 0.0244(15) 0.0263(14) 0.0000(14) -0.0005(13) -0.0040(13)
N3 0.0333(19) 0.0352(19) 0.0370(18) -0.0037(16) 0.0066(15) -0.0047(16)
C1 0.030(2) 0.047(3) 0.0307(19) -0.0084(19) 0.0000(17) 0.0001(17)
C2 0.043(3) 0.068(3) 0.033(2) -0.011(2) -0.003(2) 0.000(2)
C3 0.052(3) 0.081(4) 0.026(2) -0.017(2) 0.006(2) -0.001(3)
C4 0.031(2) 0.065(3) 0.036(2) -0.012(2) 0.0052(18) -0.001(2)
C5 0.027(2) 0.036(2) 0.0293(19) -0.0065(17) 0.0010(16) 0.0001(17)
C6 0.034(2) 0.031(2) 0.0287(19) -0.0039(17) 0.0024(16) -0.0014(18)
C7 0.029(2) 0.045(3) 0.0268(18) -0.0066(18) 0.0009(16) -0.0019(19)
C8 0.036(3) 0.052(3) 0.048(2) -0.001(2) 0.005(2) -0.005(2)
C9 0.043(3) 0.080(4) 0.052(3) -0.009(3) 0.006(2) -0.024(3)
C10 0.031(3) 0.098(5) 0.053(3) -0.011(3) -0.005(2) 0.005(3)
C11 0.046(3) 0.083(4) 0.050(3) 0.004(3) -0.006(2) 0.017(3)
C12 0.039(3) 0.059(3) 0.041(2) -0.002(2) 0.001(2) 0.006(2)
C13 0.028(2) 0.033(2) 0.0282(18) -0.0022(17) 0.0008(15) 0.0010(17)
C14 0.042(2) 0.036(2) 0.035(2) 0.0016(18) -0.0065(19) -0.0020(19)
C15 0.047(3) 0.042(3) 0.042(2) -0.005(2) -0.012(2) -0.009(2)
C16 0.042(3) 0.064(3) 0.028(2) 0.001(2) -0.0078(18) -0.007(2)
C17 0.055(3) 0.052(3) 0.042(2) 0.020(2) -0.013(2) -0.010(2)
C18 0.050(3) 0.039(2) 0.038(2) 0.003(2) -0.008(2) -0.009(2)
C19 0.041(3) 0.025(2) 0.040(2) -0.0049(17) 0.0038(18) -0.0039(19)

loop_
_atom_type_symbol
_atom_type_description
_atom_type_scat_dispersion_real
_atom_type_scat_dispersion_imag
_atom_type_scat_source
C C 0.0033 0.0016 'International Tables Vol C Tables 4.2.6.8 and 6.1.1.4'
H H 0.0000 0.0000 'International Tables Vol C Tables 4.2.6.8 and 6.1.1.4'
Br Br -0.2901 2.4595 'International Tables Vol C Tables 4.2.6.8 and 6.1.1.4'
Fe Fe 0.3463 0.8444 'International Tables Vol C Tables 4.2.6.8 and 6.1.1.4'
N N 0.0061 0.0033 'International Tables Vol C Tables 4.2.6.8 and 6.1.1.4'
S S 0.1246 0.1234 'International Tables Vol C Tables 4.2.6.8 and 6.1.1.4'

loop_
_geom_angle_atom_site_label_1
_geom_angle_atom_site_label_2
_geom_angle_atom_site_label_3
_geom_angle
_geom_angle_site_symmetry_1
_geom_angle_site_symmetry_3
_geom_angle_publ_flag
N1 Fe1 N1 172.88(18) . 6_556 ?
N2 Fe1 N1 80.51(12) 6_556 6_556 ?
N2 Fe1 N1 80.51(12) . . ?
N2 Fe1 N1 94.48(12) . 6_556 ?
N2 Fe1 N1 94.48(12) 6_556 . ?
N2 Fe1 N2 91.16(18) . 6_556 ?
N2 Fe1 N3 88.88(13) 6_556 . ?
N2 Fe1 N3 174.34(12) . . ?
N2 Fe1 N3 88.88(13) . 6_556 ?
N2 Fe1 N3 174.34(12) 6_556 6_556 ?
N3 Fe1 N1 93.85(13) 6_556 6_556 ?
N3 Fe1 N1 91.11(13) 6_556 . ?
N3 Fe1 N1 91.11(13) . 6_556 ?
N3 Fe1 N1 93.85(13) . . ?
N3 Fe1 N3 91.6(2) 6_556 . ?
C1 N1 Fe1 127.2(3) . . ?
C1 N1 C5 118.2(3) . . ?
C5 N1 Fe1 114.6(2) . . ?
C6 N2 Fe1 117.2(2) . . ?
C6 N2 C13 120.7(3) . . ?
C13 N2 Fe1 122.0(2) . . ?
C19 N3 Fe1 175.1(3) . . ?
N1 C1 H1 119.6(4) . . ?
N1 C1 C2 122.5(4) . . ?
C2 C1 H1 117.9(4) . . ?
C1 C2 H2 119.9(5) . . ?
C3 C2 C1 119.2(4) . . ?
C3 C2 H2 120.8(4) . . ?
C2 C3 H3 121.1(5) . . ?
C2 C3 C4 118.9(4) . . ?
C4 C3 H3 120.0(5) . . ?
C3 C4 H4 121.7(4) . . ?
C3 C4 C5 118.9(4) . . ?
C5 C4 H4 119.4(4) . . ?
N1 C5 C4 122.2(3) . . ?
N1 C5 C6 113.9(3) . . ?
C4 C5 C6 123.9(3) . . ?
N2 C6 C5 113.8(3) . . ?
N2 C6 C7 125.1(3) . . ?
C5 C6 C7 121.1(3) . . ?
C8 C7 C6 120.9(4) . . ?
C12 C7 C6 119.9(4) . . ?
C12 C7 C8 119.3(4) . . ?
C7 C8 H8 118.2(4) . . ?
C9 C8 C7 120.1(5) . . ?
C9 C8 H8 121.6(5) . . ?
C8 C9 H9 120.5(6) . . ?
C10 C9 C8 120.0(5) . . ?
C10 C9 H9 119.5(5) . . ?
C9 C10 H10 122.0(6) . . ?
C9 C10 C11 120.8(4) . . ?
C11 C10 H10 117.2(6) . . ?
C10 C11 H11 120.7(5) . . ?
C10 C11 C12 119.8(5) . . ?
C12 C11 H11 119.4(6) . . ?
C7 C12 C11 119.9(5) . . ?
C7 C12 H12 119.1(4) . . ?
C11 C12 H12 120.9(5) . . ?
C14 C13 N2 120.1(3) . . ?
C14 C13 C18 120.2(4) . . ?
C18 C13 N2 119.6(4) . . ?
C13 C14 H14 118.4(4) . . ?
C13 C14 C15 120.1(4) . . ?
C15 C14 H14 121.5(4) . . ?
C14 C15 H15 121.6(4) . . ?
C16 C15 C14 118.8(4) . . ?
C16 C15 H15 119.6(4) . . ?
C15 C16 Br1 118.7(3) . . ?
C15 C16 C17 121.9(4) . . ?
C17 C16 Br1 119.5(3) . . ?
C16 C17 H17 121.3(4) . . ?
C16 C17 C18 119.1(4) . . ?
C18 C17 H17 119.6(5) . . ?
C13 C18 H18 119.0(4) . . ?
C17 C18 C13 119.8(4) . . ?
C17 C18 H18 121.2(4) . . ?
N3 C19 S1 178.3(4) . . ?

loop_
_geom_bond_atom_site_label_1
_geom_bond_atom_site_label_2
_geom_bond_distance
_geom_bond_site_symmetry_2
_geom_bond_publ_flag
Br1 C16 1.902(4) . ?
Fe1 N1 1.970(3) 6_556 ?
Fe1 N1 1.970(3) . ?
Fe1 N2 1.957(3) . ?
Fe1 N2 1.957(3) 6_556 ?
Fe1 N3 1.961(3) 6_556 ?
Fe1 N3 1.961(3) . ?
S1 C19 1.633(4) . ?
N1 C1 1.328(5) . ?
N1 C5 1.346(5) . ?
N2 C6 1.294(4) . ?
N2 C13 1.442(5) . ?
N3 C19 1.148(5) . ?
C1 H1 0.914(4) . ?
C1 C2 1.389(5) . ?
C2 H2 0.915(4) . ?
C2 C3 1.371(6) . ?
C3 H3 0.916(4) . ?
C3 C4 1.375(6) . ?
C4 H4 0.913(4) . ?
C4 C5 1.392(5) . ?
C5 C6 1.470(5) . ?
C6 C7 1.474(5) . ?
C7 C8 1.395(6) . ?
C7 C12 1.378(6) . ?
C8 H8 0.917(5) . ?
C8 C9 1.375(6) . ?
C9 H9 0.899(5) . ?
C9 C10 1.365(8) . ?
C10 H10 0.898(5) . ?
C10 C11 1.370(8) . ?
C11 H11 0.909(5) . ?
C11 C12 1.388(7) . ?
C12 H12 0.945(5) . ?
C13 C14 1.378(6) . ?
C13 C18 1.381(6) . ?
C14 H14 0.908(4) . ?
C14 C15 1.381(6) . ?
C15 H15 0.904(4) . ?
C15 C16 1.368(6) . ?
C16 C17 1.373(6) . ?
C17 H17 0.928(4) . ?
C17 C18 1.378(6) . ?
C18 H18 0.948(4) . ?

loop_
_geom_torsion_atom_site_label_1
_geom_torsion_atom_site_label_2
_geom_torsion_atom_site_label_3
_geom_torsion_atom_site_label_4
_geom_torsion
_geom_torsion_site_symmetry_1
_geom_torsion_site_symmetry_2
_geom_torsion_site_symmetry_3
_geom_torsion_site_symmetry_4
_geom_torsion_publ_flag
Br1 C16 C17 C18 -177.9(4) . . . . ?
Fe1 N1 C1 C2 -179.8(3) . . . . ?
Fe1 N1 C5 C4 179.3(3) . . . . ?
Fe1 N1 C5 C6 -0.9(4) . . . . ?
Fe1 N2 C6 C5 0.4(4) . . . . ?
Fe1 N2 C6 C7 179.0(3) . . . . ?
Fe1 N2 C13 C14 99.8(4) . . . . ?
Fe1 N2 C13 C18 -75.9(4) . . . . ?
N1 C1 C2 C3 0.4(7) . . . . ?
N1 C5 C6 N2 0.3(5) . . . . ?
N1 C5 C6 C7 -178.3(4) . . . . ?
N2 C6 C7 C8 111.4(5) . . . . ?
N2 C6 C7 C12 -68.5(5) . . . . ?
N2 C13 C14 C15 -173.2(4) . . . . ?
N2 C13 C18 C17 174.5(4) . . . . ?
C1 N1 C5 C4 -0.8(6) . . . . ?
C1 N1 C5 C6 179.0(3) . . . . ?
C1 C2 C3 C4 -0.5(8) . . . . ?
C2 C3 C4 C5 0.0(8) . . . . ?
C3 C4 C5 N1 0.7(7) . . . . ?
C3 C4 C5 C6 -179.1(4) . . . . ?
C4 C5 C6 N2 -179.9(4) . . . . ?
C4 C5 C6 C7 1.5(6) . . . . ?
C5 N1 C1 C2 0.3(6) . . . . ?
C5 C6 C7 C8 -70.1(5) . . . . ?
C5 C6 C7 C12 110.0(5) . . . . ?
C6 N2 C13 C14 -77.2(5) . . . . ?
C6 N2 C13 C18 107.1(4) . . . . ?
C6 C7 C8 C9 -179.4(4) . . . . ?
C6 C7 C12 C11 179.4(4) . . . . ?
C7 C8 C9 C10 0.4(7) . . . . ?
C8 C7 C12 C11 -0.5(7) . . . . ?
C8 C9 C10 C11 -1.4(8) . . . . ?
C9 C10 C11 C12 1.4(8) . . . . ?
C10 C11 C12 C7 -0.5(8) . . . . ?
C12 C7 C8 C9 0.5(6) . . . . ?
C13 N2 C6 C5 177.6(3) . . . . ?
C13 N2 C6 C7 -3.8(6) . . . . ?
C13 C14 C15 C16 -1.4(7) . . . . ?
C14 C13 C18 C17 -1.2(7) . . . . ?
C14 C15 C16 Br1 179.1(3) . . . . ?
C14 C15 C16 C17 -0.8(7) . . . . ?
C15 C16 C17 C18 2.0(7) . . . . ?
C16 C17 C18 C13 -1.0(7) . . . . ?
C18 C13 C14 C15 2.4(6) . . . . ?

loop_
_twin_individual_id
_twin_individual_mass_fraction_refined
1 0.967(14)
2 0.033(14)

loop_
_smtbx_masks_void_nr
_smtbx_masks_void_average_x
_smtbx_masks_void_average_y
_smtbx_masks_void_average_z
_smtbx_masks_void_volume
_smtbx_masks_void_count_electrons
_smtbx_masks_void_content
1 0.150 0.150 0.500 76.8 15.7 ?
2 0.350 0.650 0.750 76.8 14.2 ?
3 0.650 0.350 0.250 76.8 14.9 ?
4 0.850 0.850 0.000 76.8 15.5 ?
